data_1513836
loop_
_publ_author_name
'Kulikov, Vladislav'
'Meyer, Gerd'

_publ_section_title
;
 Polyoxotungstates in Molecular Boxes of Purine Bases
;
_journal_issue 1
_journal_name_full Crystals
_journal_page_first 64
_journal_paper_doi 10.3390/cryst4010064
_journal_volume 4
_journal_year 2014
_chemical_formula_moiety
;
4(C5 H6 N5 O), W10 O32, 4(H2 O), C2 H3 N
;
_chemical_formula_sum 'C22 H37 N20 O41 W10'
_chemical_formula_weight 3076.20
_chemical_melting_point ?
_chemical_name_common
;
Tetraguaninium decatungstate acetonitrile tetrahydrate 
;
_chemical_name_systematic
; 
Tetraguaninium di-mu5-oxo-icosa-mu-oxo-decaoxodecatungstate
 acetonitrile tetrahydrate 
;
_space_group_IT_number 14
_symmetry_cell_setting monoclinic
_symmetry_space_group_name_Hall '-P 2ybc'
_symmetry_space_group_name_H-M 'P 1 21/c 1'
_atom_sites_solution_hydrogens geom
_atom_sites_solution_primary direct
_atom_sites_solution_secondary difmap
_audit_creation_method SHELXL-97
_cell_angle_alpha 90.00
_cell_angle_beta 122.780(6)
_cell_angle_gamma 90.00
_cell_formula_units_Z 2
_cell_length_a 14.4770(13)
_cell_length_b 10.8678(9)
_cell_length_c 21.627(2)
_cell_measurement_reflns_used 33411
_cell_measurement_temperature 170(2)
_cell_measurement_theta_max 27.11
_cell_measurement_theta_min 1.69
_cell_volume 2860.8(5)
_computing_cell_refinement 'X-Area, (Stoe, 2001)'
_computing_data_collection 'X-Area, (Stoe, 2001)'
_computing_data_reduction 'X-Area, (Stoe, 2001)'
_computing_molecular_graphics 'Diamond v3.2 (Crystal Impact 2012)'
_computing_publication_material 'Diamond v3.2 (Crystal Impact 2012)'
_computing_structure_refinement 'SHELXL-97 (Sheldrick, 2008)'
_computing_structure_solution 'SHELXS-97 (Sheldrick, 2008)'
_diffrn_ambient_temperature 170(2)
_diffrn_detector_area_resol_mean 'not measured'
_diffrn_measured_fraction_theta_full 0.959
_diffrn_measured_fraction_theta_max 0.959
_diffrn_measurement_device_type 'IPDS II (Stoe & Cie)'
_diffrn_measurement_method '\w and \f scans'
_diffrn_radiation_monochromator graphite
_diffrn_radiation_source 'fine-focus sealed tube'
_diffrn_radiation_type MoK\a
_diffrn_radiation_wavelength 0.71073
_diffrn_reflns_av_R_equivalents 0.1113
_diffrn_reflns_av_sigmaI/netI 0.0589
_diffrn_reflns_limit_h_max 18
_diffrn_reflns_limit_h_min -18
_diffrn_reflns_limit_k_max 13
_diffrn_reflns_limit_k_min -14
_diffrn_reflns_limit_l_max 27
_diffrn_reflns_limit_l_min -27
_diffrn_reflns_number 33411
_diffrn_reflns_theta_full 27.34
_diffrn_reflns_theta_max 27.34
_diffrn_reflns_theta_min 2.18
_diffrn_standards_decay_% 'not measured'
_diffrn_standards_interval_count 'not measured'
_diffrn_standards_interval_time 'not measured'
_diffrn_standards_number 'not measured'
_exptl_absorpt_coefficient_mu 20.131
_exptl_absorpt_correction_T_max 0.1603
_exptl_absorpt_correction_T_min 0.0325
_exptl_absorpt_correction_type numerical
_exptl_absorpt_process_details
;
The absorption correction (X-RED; Stoe & Cie, 2001) 
was performed after optimizing the crystal shape 
using X-SHAPE (Stoe & Cie, 1999).
;
_exptl_crystal_colour yellow
_exptl_crystal_density_diffrn 3.526
_exptl_crystal_density_meas ?
_exptl_crystal_density_method 'not measured'
_exptl_crystal_description prism
_exptl_crystal_F_000 2716
_exptl_crystal_size_max 0.3
_exptl_crystal_size_mid 0.3
_exptl_crystal_size_min 0.1
_refine_diff_density_max 2.657
_refine_diff_density_min -2.264
_refine_diff_density_rms 0.404
_refine_ls_extinction_coef 0.00118(8)
_refine_ls_extinction_expression Fc^*^=kFc[1+0.001xFc^2^\l^3^/sin(2\q)]^-1/4^
_refine_ls_extinction_method SHELXL
_refine_ls_goodness_of_fit_ref 1.073
_refine_ls_hydrogen_treatment mixed
_refine_ls_matrix_type full
_refine_ls_number_parameters 443
_refine_ls_number_reflns 6202
_refine_ls_number_restraints 0
_refine_ls_restrained_S_all 1.073
_refine_ls_R_factor_all 0.0612
_refine_ls_R_factor_gt 0.0434
_refine_ls_shift/su_max 0.001
_refine_ls_shift/su_mean 0.000
_refine_ls_structure_factor_coef Fsqd
_refine_ls_weighting_details 'calc w=1/[\s^2^(Fo^2^)+(0.0740P)^2^+0.0000P] where P=(Fo^2^+2Fc^2^)/3'
_refine_ls_weighting_scheme calc
_refine_ls_wR_factor_gt 0.1103
_refine_ls_wR_factor_ref 0.1316
_reflns_number_gt 4693
_reflns_number_total 6202
_reflns_threshold_expression >4sigma(I)
_cod_data_source_file GW10.cif
_cod_data_source_block shelxl
_cod_depositor_comments
;
The following automatic conversions were performed:

'_chemical_melting_point' value 'not measured' was changed to '?' -
the value is undefined or not given.

Automatic conversion script
Id: cif_fix_values 2281 2013-09-26 08:29:07Z andrius 

The following automatic conversions were performed:

'_exptl_crystal_density_meas' value 'not measured' was changed to '?'
- the value is perceived as not measured.

Automatic conversion script
Id: cif_fix_values 3008 2015-01-20 13:52:24Z robertas 
;
_cod_original_cell_volume 2860.8(4)
_cod_original_sg_symbol_H-M 'P 21/c'
_cod_database_code 1513836

loop_
_symmetry_equiv_pos_as_xyz
'x, y, z'
'-x, y+1/2, -z+1/2'
'-x, -y, -z'
'x, -y-1/2, z-1/2'

loop_
_atom_site_label
_atom_site_type_symbol
_atom_site_fract_x
_atom_site_fract_y
_atom_site_fract_z
_atom_site_U_iso_or_equiv
_atom_site_adp_type
_atom_site_occupancy
_atom_site_symmetry_multiplicity
_atom_site_calc_flag
_atom_site_refinement_flags
_atom_site_disorder_assembly
_atom_site_disorder_group
W2 W 0.98592(4) 0.43535(4) 0.13197(3) 0.02539(15) Uani 1 1 d . . .
W3 W 1.21279(4) 0.42893(4) 0.13368(3) 0.02587(15) Uani 1 1 d . . .
W4 W 0.84254(4) 0.29786(4) -0.05841(3) 0.02451(15) Uani 1 1 d . . .
W1 W 1.16596(4) 0.66042(5) 0.21247(3) 0.02791(15) Uani 1 1 d . . .
W5 W 0.92968(4) 0.70909(4) 0.05760(3) 0.02490(15) Uani 1 1 d . . .
O4 O 0.7815(7) 0.2476(8) -0.1636(5) 0.030(2) Uani 1 1 d . . .
O13 O 0.9724(8) 0.2108(7) -0.0354(5) 0.0293(19) Uani 1 1 d . . .
O12 O 0.7679(8) 0.1909(9) -0.0463(6) 0.035(2) Uani 1 1 d . . .
O9 O 0.8852(8) 0.5705(8) 0.0892(5) 0.0298(19) Uani 1 1 d . . .
O14 O 0.8331(8) 0.8150(8) 0.0366(5) 0.031(2) Uani 1 1 d . . .
O10 O 1.3239(8) 0.3347(8) 0.1746(5) 0.032(2) Uani 1 1 d . . .
O7 O 0.9266(8) 0.3449(8) 0.1651(5) 0.035(2) Uani 1 1 d . . .
O16 O 0.9150(8) 0.3728(8) 0.0329(5) 0.0287(19) Uani 1 1 d . . .
O5 O 1.0297(8) 0.7550(8) 0.1582(5) 0.033(2) Uani 1 1 d . . .
O3 O 1.2610(8) 0.5283(8) 0.2242(5) 0.031(2) Uani 1 1 d . . .
O11 O 1.2587(7) 0.5664(8) 0.1011(5) 0.0295(19) Uani 1 1 d . . .
O2 O 1.0737(8) 0.5345(8) 0.2199(5) 0.0304(19) Uani 1 1 d . . .
O15 O 0.8646(8) 0.6325(8) -0.0378(5) 0.031(2) Uani 1 1 d . . .
O8 O 1.1160(7) 0.3452(8) 0.1557(5) 0.0290(19) Uani 1 1 d . . .
O1 O 1.2353(8) 0.7220(10) 0.2997(6) 0.041(2) Uani 1 1 d . . .
O6G O 0.5258(9) 0.6080(9) 0.1886(6) 0.039(2) Uani 1 1 d . . .
N1 N 0.4836(10) 0.4211(11) 0.1335(7) 0.036(3) Uani 1 1 d . . .
H1 H 0.5162 0.3863 0.1772 0.043 Uiso 1 1 calc R . .
N2 N 0.4481(18) 0.2219(15) 0.0873(12) 0.076(6) Uani 1 1 d . . .
H2A H 0.4214 0.1688 0.0508 0.092 Uiso 1 1 calc R . .
H2B H 0.4812 0.1954 0.1330 0.092 Uiso 1 1 calc R . .
N3 N 0.3896(14) 0.3832(18) 0.0060(9) 0.061(4) Uani 1 1 d . . .
N7 N 0.4064(12) 0.7053(16) 0.0279(9) 0.056(4) Uani 1 1 d . . .
H7 H 0.4247 0.7752 0.0523 0.068 Uiso 1 1 calc R . .
N9 N 0.3349(16) 0.578(3) -0.0626(10) 0.088(7) Uani 1 1 d . . .
H9 H 0.2980 0.5503 -0.1082 0.105 Uiso 1 1 calc R . .
C2 C 0.4383(15) 0.3444(17) 0.0732(10) 0.050(4) Uani 1 1 d . . .
C4 C 0.3868(10) 0.506(2) 0.0028(8) 0.057(6) Uani 1 1 d . . .
C5 C 0.4303(10) 0.5898(15) 0.0581(7) 0.037(3) Uani 1 1 d . . .
C6 C 0.4820(11) 0.5461(14) 0.1312(8) 0.036(3) Uani 1 1 d . . .
C8 C 0.3537(18) 0.694(3) -0.0407(13) 0.082(9) Uani 1 1 d . . .
H8 H 0.3296 0.7614 -0.0736 0.099 Uiso 1 1 calc R . .
O16G O 0.2294(13) 0.4521(17) 0.8048(6) 0.083(5) Uani 1 1 d . . .
N11 N 0.0480(13) 0.4425(13) 0.7080(8) 0.050(4) Uani 1 1 d . . .
H11 H 0.0259 0.4354 0.7386 0.061 Uiso 1 1 calc R . .
N12 N -0.1361(14) 0.4389(14) 0.6162(9) 0.058(4) Uani 1 1 d . . .
H12A H -0.1903 0.4395 0.5697 0.070 Uiso 1 1 calc R . .
H12B H -0.1502 0.4321 0.6509 0.070 Uiso 1 1 calc R . .
N13 N -0.0123(10) 0.4582(9) 0.5826(6) 0.028(2) Uani 1 1 d . . .
N17 N 0.2764(10) 0.4487(10) 0.6827(7) 0.038(3) Uani 1 1 d . . .
H17 H 0.3427 0.4428 0.7227 0.046 Uiso 1 1 calc R . .
N19 N 0.1456(10) 0.4650(9) 0.5705(6) 0.030(2) Uani 1 1 d . . .
H19 H 0.1100 0.4729 0.5224 0.036 Uiso 1 1 calc R . .
C12 C -0.0319(15) 0.4483(13) 0.6344(9) 0.042(4) Uani 1 1 d . . .
C14 C 0.0982(12) 0.4587(10) 0.6104(7) 0.030(3) Uani 1 1 d . . .
C15 C 0.1822(12) 0.4504(11) 0.6805(8) 0.034(3) Uani 1 1 d . . .
C16 C 0.1626(16) 0.4468(16) 0.7391(9) 0.048(4) Uani 1 1 d . . .
C18 C 0.2534(11) 0.4575(11) 0.6155(7) 0.034(3) Uani 1 1 d . . .
H18 H 0.3052 0.4582 0.6014 0.040 Uiso 1 1 calc R . .
O6 O 1.0750(6) 0.5726(7) 0.0989(4) 0.0194(16) Uani 1 1 d . . .
O1W O 0.5644(8) 0.3006(10) 0.2670(6) 0.046(3) Uani 1 1 d . . .
O3W O 0.408(3) 0.934(2) 0.0357(18) 0.070(8) Uani 0.50 1 d P . .
O2WA O 0.5122(18) 0.010(2) 0.1829(13) 0.046(7) Uiso 0.52(4) 1 d P A 1
O2WB O 0.492(3) -0.075(3) 0.1454(18) 0.069(11) Uiso 0.48(4) 1 d P A 2
C2A C 0.270(3) 1.175(3) -0.148(2) 0.054(8) Uiso 0.50 1 d P . .
H2A1 H 0.2919 1.1795 -0.1833 0.080 Uiso 0.50 1 calc PR . .
H2A2 H 0.2806 1.2551 -0.1241 0.080 Uiso 0.50 1 calc PR . .
H2A3 H 0.1920 1.1518 -0.1734 0.080 Uiso 0.50 1 calc PR . .
C1A C 0.335(3) 1.084(3) -0.093(2) 0.046(7) Uiso 0.50 1 d P . .
N1A N 0.370(3) 1.024(3) -0.046(2) 0.067(9) Uiso 0.50 1 d P . .

loop_
_atom_site_aniso_label
_atom_site_aniso_U_11
_atom_site_aniso_U_22
_atom_site_aniso_U_33
_atom_site_aniso_U_23
_atom_site_aniso_U_13
_atom_site_aniso_U_12
W2 0.0272(3) 0.0263(3) 0.0254(3) 0.00035(18) 0.0160(2) -0.00012(18)
W3 0.0246(3) 0.0268(3) 0.0265(3) 0.00016(18) 0.0140(2) 0.00243(17)
W4 0.0239(3) 0.0249(2) 0.0264(3) -0.00221(18) 0.0147(2) -0.00107(17)
W1 0.0275(3) 0.0322(3) 0.0239(3) -0.00540(19) 0.0138(2) -0.00163(19)
W5 0.0247(3) 0.0247(2) 0.0272(3) -0.00060(18) 0.0152(2) 0.00103(17)
O4 0.019(4) 0.035(5) 0.026(5) -0.002(4) 0.006(4) 0.006(3)
O13 0.038(5) 0.020(4) 0.036(5) 0.001(3) 0.024(4) 0.001(3)
O12 0.038(5) 0.034(5) 0.040(6) -0.004(4) 0.025(5) -0.003(4)
O9 0.032(5) 0.043(5) 0.023(5) -0.006(4) 0.021(4) -0.004(4)
O14 0.028(5) 0.031(5) 0.028(5) 0.001(4) 0.012(4) 0.000(3)
O10 0.031(5) 0.036(5) 0.029(5) -0.002(4) 0.015(4) -0.003(4)
O7 0.044(5) 0.030(5) 0.035(5) 0.002(4) 0.024(5) -0.001(4)
O16 0.036(5) 0.024(4) 0.037(5) 0.000(4) 0.027(4) 0.001(3)
O5 0.032(5) 0.030(5) 0.039(6) -0.007(4) 0.021(5) -0.002(4)
O3 0.029(5) 0.036(5) 0.023(5) -0.006(4) 0.009(4) -0.002(4)
O11 0.026(4) 0.037(5) 0.022(5) -0.006(3) 0.011(4) -0.008(4)
O2 0.029(5) 0.033(5) 0.027(5) 0.004(4) 0.013(4) 0.001(4)
O15 0.029(5) 0.034(5) 0.037(5) 0.004(4) 0.022(4) 0.000(4)
O8 0.028(4) 0.033(4) 0.022(4) 0.008(3) 0.010(4) 0.007(4)
O1 0.035(5) 0.046(6) 0.036(6) -0.006(4) 0.016(5) 0.001(4)
O6G 0.042(6) 0.035(5) 0.037(6) -0.005(4) 0.019(5) 0.001(4)
N1 0.029(6) 0.046(7) 0.024(6) -0.003(5) 0.009(5) -0.009(5)
N2 0.120(16) 0.054(9) 0.100(15) -0.034(9) 0.089(14) -0.043(10)
N3 0.064(10) 0.093(13) 0.047(9) -0.022(8) 0.043(8) -0.028(9)
N7 0.047(8) 0.088(11) 0.044(9) 0.028(7) 0.031(7) 0.037(8)
N9 0.055(11) 0.18(2) 0.044(11) 0.012(12) 0.038(9) 0.025(13)
C2 0.052(9) 0.064(10) 0.043(10) -0.012(8) 0.031(8) -0.023(8)
C4 0.009(6) 0.135(19) 0.020(8) 0.020(9) 0.003(6) 0.023(8)
C5 0.018(6) 0.069(10) 0.014(6) 0.014(6) 0.002(5) -0.002(6)
C6 0.029(7) 0.052(8) 0.023(7) -0.013(6) 0.012(6) -0.003(6)
C8 0.052(12) 0.16(3) 0.054(13) 0.049(15) 0.038(11) 0.051(15)
O16G 0.062(9) 0.153(15) 0.016(6) 0.016(7) 0.010(6) 0.042(9)
N11 0.067(10) 0.060(9) 0.037(8) 0.005(6) 0.036(8) 0.013(7)
N12 0.060(10) 0.063(9) 0.061(10) 0.025(7) 0.039(9) 0.015(7)
N13 0.042(6) 0.027(5) 0.022(6) 0.005(4) 0.021(5) -0.003(4)
N17 0.028(6) 0.033(6) 0.040(7) -0.007(5) 0.009(6) -0.002(4)
N19 0.035(6) 0.023(5) 0.029(6) 0.003(4) 0.016(5) -0.002(4)
C12 0.058(10) 0.036(8) 0.045(9) 0.016(6) 0.036(8) 0.009(6)
C14 0.041(7) 0.016(5) 0.021(6) 0.001(4) 0.009(6) -0.001(5)
C15 0.037(7) 0.024(6) 0.036(8) 0.000(5) 0.018(6) 0.004(5)
C16 0.060(10) 0.058(10) 0.024(8) 0.010(6) 0.020(8) 0.015(8)
C18 0.030(7) 0.027(6) 0.026(7) 0.003(5) 0.003(6) -0.003(5)
O6 0.019(4) 0.024(4) 0.014(4) -0.005(3) 0.008(3) -0.002(3)
O1W 0.022(5) 0.060(7) 0.045(7) 0.017(5) 0.009(5) 0.001(4)
O3W 0.09(2) 0.058(16) 0.10(2) -0.010(14) 0.07(2) -0.022(14)

loop_
_atom_type_symbol
_atom_type_description
_atom_type_scat_dispersion_real
_atom_type_scat_dispersion_imag
_atom_type_scat_source
C C 0.0033 0.0016 'International Tables Vol C Tables 4.2.6.8 and 6.1.1.4'
H H 0.0000 0.0000 'International Tables Vol C Tables 4.2.6.8 and 6.1.1.4'
N N 0.0061 0.0033 'International Tables Vol C Tables 4.2.6.8 and 6.1.1.4'
O O 0.0106 0.0060 'International Tables Vol C Tables 4.2.6.8 and 6.1.1.4'
W W -0.8490 6.8722 'International Tables Vol C Tables 4.2.6.8 and 6.1.1.4'

loop_
_geom_angle_atom_site_label_1
_geom_angle_atom_site_label_2
_geom_angle_atom_site_label_3
_geom_angle
_geom_angle_site_symmetry_1
_geom_angle_site_symmetry_3
O7 W2 O9 102.7(4) . .
O7 W2 O8 103.7(4) . .
O9 W2 O8 153.5(4) . .
O7 W2 O16 100.2(4) . .
O9 W2 O16 85.8(4) . .
O8 W2 O16 88.4(4) . .
O7 W2 O2 96.9(4) . .
O9 W2 O2 88.3(4) . .
O8 W2 O2 89.7(4) . .
O16 W2 O2 162.7(4) . .
O7 W2 O6 173.4(4) . .
O9 W2 O6 76.3(3) . .
O8 W2 O6 77.5(3) . .
O16 W2 O6 86.3(3) . .
O2 W2 O6 76.6(3) . .
O10 W3 O15 101.1(4) . 3_765
O10 W3 O11 104.0(4) . .
O15 W3 O11 89.4(4) 3_765 .
O10 W3 O8 101.3(4) . .
O15 W3 O8 91.5(4) 3_765 .
O11 W3 O8 154.0(4) . .
O10 W3 O3 94.9(4) . .
O15 W3 O3 164.0(4) 3_765 .
O11 W3 O3 86.1(4) . .
O8 W3 O3 85.9(4) . .
O10 W3 O6 169.6(4) . .
O15 W3 O6 89.3(3) 3_765 .
O11 W3 O6 76.4(3) . .
O8 W3 O6 77.6(3) . .
O3 W3 O6 74.7(3) . .
O12 W4 O16 100.2(4) . .
O12 W4 O13 103.8(4) . .
O16 W4 O13 91.8(4) . .
O12 W4 O11 102.4(4) . 3_765
O16 W4 O11 91.1(4) . 3_765
O13 W4 O11 152.7(4) . 3_765
O12 W4 O4 93.5(4) . .
O16 W4 O4 166.2(4) . .
O13 W4 O4 85.8(4) . .
O11 W4 O4 85.0(4) 3_765 .
O12 W4 O6 168.3(4) . 3_765
O16 W4 O6 91.5(3) . 3_765
O13 W4 O6 76.3(3) . 3_765
O11 W4 O6 76.5(3) 3_765 3_765
O4 W4 O6 74.8(3) . 3_765
O1 W1 O4 103.6(5) . 3_765
O1 W1 O3 101.3(4) . .
O4 W1 O3 89.6(4) 3_765 .
O1 W1 O5 104.7(4) . .
O4 W1 O5 88.1(4) 3_765 .
O3 W1 O5 153.7(4) . .
O1 W1 O2 101.4(5) . .
O4 W1 O2 155.0(4) 3_765 .
O3 W1 O2 86.5(4) . .
O5 W1 O2 84.6(4) . .
O1 W1 O6 178.1(4) . .
O4 W1 O6 78.0(3) 3_765 .
O3 W1 O6 77.4(3) . .
O5 W1 O6 76.5(3) . .
O2 W1 O6 77.1(3) . .
O14 W5 O9 104.3(4) . .
O14 W5 O5 97.8(4) . .
O9 W5 O5 89.6(4) . .
O14 W5 O15 98.8(4) . .
O9 W5 O15 88.8(4) . .
O5 W5 O15 163.1(4) . .
O14 W5 O13 103.9(4) . 3_765
O9 W5 O13 151.8(4) . 3_765
O5 W5 O13 87.7(4) . 3_765
O15 W5 O13 85.9(4) . 3_765
O14 W5 O6 173.8(4) . .
O9 W5 O6 76.6(3) . .
O5 W5 O6 76.0(3) . .
O15 W5 O6 87.3(3) . .
O13 W5 O6 75.5(3) 3_765 .
W1 O4 W4 115.1(4) 3_765 .
W4 O13 W5 117.5(4) . 3_765
W5 O9 W2 117.5(5) . .
W4 O16 W2 173.6(5) . .
W5 O5 W1 116.2(5) . .
W1 O3 W3 115.6(4) . .
W3 O11 W4 116.6(5) . 3_765
W2 O2 W1 114.6(5) . .
W3 O15 W5 173.0(5) 3_765 .
W2 O8 W3 115.3(4) . .
C6 N1 C2 125.4(13) . .
C6 N1 H1 117.3 . .
C2 N1 H1 117.3 . .
C2 N2 H2A 120.0 . .
C2 N2 H2B 120.0 . .
H2A N2 H2B 120.0 . .
C2 N3 C4 111.5(15) . .
C8 N7 C5 108(2) . .
C8 N7 H7 126.1 . .
C5 N7 H7 126.1 . .
C8 N9 C4 106(2) . .
C8 N9 H9 127.2 . .
C4 N9 H9 127.2 . .
N3 C2 N2 120.0(18) . .
N3 C2 N1 123.7(18) . .
N2 C2 N1 116.3(16) . .
N3 C4 C5 129.6(14) . .
N3 C4 N9 126(2) . .
C5 C4 N9 105(2) . .
C4 C5 N7 108.5(14) . .
C4 C5 C6 118.2(15) . .
N7 C5 C6 133.2(16) . .
O6G C6 N1 121.0(13) . .
O6G C6 C5 127.6(15) . .
N1 C6 C5 111.4(12) . .
N7 C8 N9 113(2) . .
N7 C8 H8 123.3 . .
N9 C8 H8 123.3 . .
C12 N11 C16 125.9(15) . .
C12 N11 H11 117.1 . .
C16 N11 H11 117.1 . .
C12 N12 H12A 120.0 . .
C12 N12 H12B 120.0 . .
H12A N12 H12B 120.0 . .
C12 N13 C14 111.7(13) . .
C18 N17 C15 108.5(12) . .
C18 N17 H17 125.7 . .
C15 N17 H17 125.7 . .
C18 N19 C14 109.2(12) . .
C18 N19 H19 125.4 . .
C14 N19 H19 125.4 . .
N13 C12 N12 119.3(16) . .
N13 C12 N11 124.3(16) . .
N12 C12 N11 116.4(15) . .
C15 C14 N19 105.1(13) . .
C15 C14 N13 128.8(14) . .
N19 C14 N13 126.1(12) . .
C14 C15 N17 108.9(14) . .
C14 C15 C16 120.5(15) . .
N17 C15 C16 130.5(14) . .
O16G C16 N11 123.0(17) . .
O16G C16 C15 128.2(19) . .
N11 C16 C15 108.7(13) . .
N17 C18 N19 108.2(14) . .
N17 C18 H18 125.9 . .
N19 C18 H18 125.9 . .
W1 O6 W4 92.2(3) . 3_765
W1 O6 W3 92.2(3) . .
W4 O6 W3 90.1(3) 3_765 .
W1 O6 W5 91.3(3) . .
W4 O6 W5 90.7(3) 3_765 .
W3 O6 W5 176.4(4) . .
W1 O6 W2 91.8(3) . .
W4 O6 W2 176.0(4) 3_765 .
W3 O6 W2 89.5(3) . .
W5 O6 W2 89.5(3) . .
C1A C2A H2A1 109.5 . .
C1A C2A H2A2 109.5 . .
H2A1 C2A H2A2 109.5 . .
C1A C2A H2A3 109.5 . .
H2A1 C2A H2A3 109.5 . .
H2A2 C2A H2A3 109.5 . .
N1A C1A C2A 164(4) . .
C1A N1A O3W 169(4) . .

loop_
_geom_bond_atom_site_label_1
_geom_bond_atom_site_label_2
_geom_bond_distance
_geom_bond_site_symmetry_2
W1 O1 1.721(10) .
W1 O4 1.887(10) 3_765
W1 O3 1.909(9) .
W1 O5 1.954(9) .
W1 O2 1.980(9) .
W1 O6 2.274(8) .
W2 O7 1.698(10) .
W2 O9 1.918(9) .
W2 O8 1.929(9) .
W2 O16 1.930(9) .
W2 O2 1.943(9) .
W2 O6 2.323(8) .
W3 O10 1.697(9) .
W3 O15 1.866(10) 3_765
W3 O11 1.917(9) .
W3 O8 1.935(9) .
W3 O3 2.001(9) .
W3 O6 2.315(8) .
W4 O12 1.702(10) .
W4 O16 1.849(9) .
W4 O13 1.914(9) .
W4 O11 1.927(9) 3_765
W4 O4 2.021(9) .
W4 O6 2.304(8) 3_765
W5 O14 1.673(9) .
W5 O9 1.904(9) .
W5 O5 1.915(10) .
W5 O15 1.933(10) .
W5 O13 1.933(9) 3_765
W5 O6 2.321(8) .
O1 W1 1.721(10) .
O2 W2 1.943(9) .
O2 W1 1.980(9) .
O3 W1 1.909(9) .
O3 W3 2.001(9) .
O4 W1 1.887(10) 3_765
O4 W4 2.021(9) .
O5 W1 1.954(9) .
O5 W5 1.915(10) .
O6 W1 2.274(8) .
O6 W2 2.323(8) .
O6 W3 2.315(8) .
O6 W4 2.304(8) 3_765
O6 W5 2.321(8) .
O7 W2 1.698(10) .
O8 W2 1.929(9) .
O8 W3 1.935(9) .
O9 W2 1.918(9) .
O9 W5 1.904(9) .
O10 W3 1.697(9) .
O11 W4 1.927(9) 3_765
O11 W3 1.917(9) .
O12 W4 1.702(10) .
O13 W5 1.933(9) 3_765
O13 W4 1.914(9) .
O15 W3 1.866(10) 3_765
O15 W5 1.933(10) .
O16 W2 1.930(9) .
O16 W4 1.849(9) .
O6G C6 1.244(17) .
N1 C6 1.359(19) .
N1 C2 1.38(2) .
N1 H1 0.8800 .
N2 C2 1.36(2) .
N2 H2A 0.8800 .
N2 H2B 0.8800 .
N3 C2 1.30(2) .
N3 C4 1.34(3) .
N7 C8 1.25(3) .
N7 C5 1.37(2) .
N7 H7 0.8800 .
N9 C8 1.32(3) .
N9 C4 1.42(3) .
N9 H9 0.8800 .
C4 C5 1.35(3) .
C5 C6 1.416(19) .
C8 H8 0.9500 .
O16G C16 1.21(2) .
N11 C12 1.37(2) .
N11 C16 1.41(2) .
N11 H11 0.8800 .
N12 C12 1.34(2) .
N12 H12A 0.8800 .
N12 H12B 0.8800 .
N13 C12 1.300(19) .
N13 C14 1.371(19) .
N17 C18 1.31(2) .
N17 C15 1.34(2) .
N17 H17 0.8800 .
N19 C18 1.321(18) .
N19 C14 1.365(19) .
N19 H19 0.8800 .
C14 C15 1.337(19) .
C15 C16 1.44(2) .
C18 H18 0.9500 .
O3W N1A 1.82(5) .
C2A C1A 1.43(5) .
C2A H2A1 0.9800 .
C2A H2A2 0.9800 .
C2A H2A3 0.9800 .
C1A N1A 1.08(5) .

loop_
_geom_hbond_atom_site_label_D
_geom_hbond_atom_site_label_H
_geom_hbond_atom_site_label_A
_geom_hbond_distance_DH
_geom_hbond_distance_HA
_geom_hbond_distance_DA
_geom_hbond_angle_DHA
_geom_hbond_site_symmetry_A
N1 H1 O1W 0.88 1.91 2.786(17) 170.8 .
N2 H2A O3W 0.88 2.57 3.27(3) 137.1 1_545
N2 H2A N1A 0.88 2.39 3.27(4) 173.2 1_545
N2 H2B O2WA 0.88 2.21 2.89(3) 133.5 .
N7 H7 O3W 0.88 1.75 2.49(3) 139.8 .
N7 H7 O2WB 0.88 2.35 3.21(4) 164.2 1_565
N9 H9 O16G 0.88 1.91 2.77(3) 165.6 1_554
C8 H8 O1 0.95 2.31 3.05(2) 133.6 4_475
N11 H11 O2 0.88 2.10 2.927(18) 157.2 3_666
N12 H12A O12 0.88 2.65 3.31(2) 133.2 4_466
N12 H12A N1A 0.88 2.54 3.01(4) 114.6 2_545
N12 H12B O2 0.88 2.41 3.16(2) 143.2 3_666
N12 H12B O1 0.88 2.63 3.355(19) 141.0 3_666
N17 H17 O6G 0.88 1.91 2.774(16) 166.2 3_666
N19 H19 O14 0.88 2.53 2.980(15) 112.8 2_645
N19 H19 N13 0.88 2.06 2.909(16) 162.2 3_566
C18 H18 O2WA 0.95 2.55 3.22(3) 128.1 4_566
C18 H18 O2WB 0.95 2.65 3.40(4) 135.9 4_566
C2A H2A2 O16G 0.98 2.50 3.13(4) 122.1 1_564

loop_
_geom_torsion_atom_site_label_1
_geom_torsion_atom_site_label_2
_geom_torsion_atom_site_label_3
_geom_torsion_atom_site_label_4
_geom_torsion
_geom_torsion_site_symmetry_1
_geom_torsion_site_symmetry_4
O12 W4 O4 W1 179.1(5) . 3_765
O16 W4 O4 W1 3.1(18) . 3_765
O13 W4 O4 W1 -77.3(5) . 3_765
O11 W4 O4 W1 76.9(5) 3_765 3_765
O6 W4 O4 W1 -0.4(4) 3_765 3_765
O12 W4 O13 W5 170.1(5) . 3_765
O16 W4 O13 W5 -88.9(5) . 3_765
O11 W4 O13 W5 6.9(12) 3_765 3_765
O4 W4 O13 W5 77.5(5) . 3_765
O6 W4 O13 W5 2.1(4) 3_765 3_765
O14 W5 O9 W2 -171.3(5) . .
O5 W5 O9 W2 -73.3(5) . .
O15 W5 O9 W2 89.9(5) . .
O13 W5 O9 W2 10.9(11) 3_765 .
O6 W5 O9 W2 2.4(4) . .
O7 W2 O9 W5 170.8(5) . .
O8 W2 O9 W5 -11.7(11) . .
O16 W2 O9 W5 -89.6(5) . .
O2 W2 O9 W5 74.2(5) . .
O6 W2 O9 W5 -2.4(4) . .
O12 W4 O16 W2 15(5) . .
O13 W4 O16 W2 -89(5) . .
O11 W4 O16 W2 118(5) 3_765 .
O4 W4 O16 W2 -169(4) . .
O6 W4 O16 W2 -165(5) 3_765 .
O7 W2 O16 W4 -16(5) . .
O9 W2 O16 W4 -118(5) . .
O8 W2 O16 W4 88(5) . .
O2 W2 O16 W4 172(4) . .
O6 W2 O16 W4 165(5) . .
O14 W5 O5 W1 -178.5(5) . .
O9 W5 O5 W1 77.1(5) . .
O15 W5 O5 W1 -7.4(17) . .
O13 W5 O5 W1 -74.9(5) 3_765 .
O6 W5 O5 W1 0.8(4) . .
O1 W1 O5 W5 -179.2(5) . .
O4 W1 O5 W5 77.3(5) 3_765 .
O3 W1 O5 W5 -8.0(12) . .
O2 W1 O5 W5 -78.7(5) . .
O6 W1 O5 W5 -0.8(4) . .
O1 W1 O3 W3 -179.3(6) . .
O4 W1 O3 W3 -75.5(5) 3_765 .
O5 W1 O3 W3 9.4(12) . .
O2 W1 O3 W3 79.8(5) . .
O6 W1 O3 W3 2.2(4) . .
O10 W3 O3 W1 178.5(5) . .
O15 W3 O3 W1 0.5(18) 3_765 .
O11 W3 O3 W1 74.7(5) . .
O8 W3 O3 W1 -80.5(5) . .
O6 W3 O3 W1 -2.2(4) . .
O10 W3 O11 W4 -175.0(5) . 3_765
O15 W3 O11 W4 83.7(5) 3_765 3_765
O8 W3 O11 W4 -8.5(11) . 3_765
O3 W3 O11 W4 -80.9(5) . 3_765
O6 W3 O11 W4 -5.7(4) . 3_765
O7 W2 O2 W1 179.2(5) . .
O9 W2 O2 W1 -78.2(5) . .
O8 W2 O2 W1 75.4(5) . .
O16 W2 O2 W1 -8.3(16) . .
O6 W2 O2 W1 -1.9(4) . .
O1 W1 O2 W2 -176.9(5) . .
O4 W1 O2 W2 5.5(12) 3_765 .
O3 W1 O2 W2 -76.0(5) . .
O5 W1 O2 W2 79.2(5) . .
O6 W1 O2 W2 1.9(4) . .
O14 W5 O15 W3 -5(5) . 3_765
O9 W5 O15 W3 99(5) . 3_765
O5 W5 O15 W3 -176(4) . 3_765
O13 W5 O15 W3 -108(5) 3_765 3_765
O6 W5 O15 W3 176(5) . 3_765
O7 W2 O8 W3 -174.6(5) . .
O9 W2 O8 W3 7.9(11) . .
O16 W2 O8 W3 85.2(5) . .
O2 W2 O8 W3 -77.6(5) . .
O6 W2 O8 W3 -1.3(4) . .
O10 W3 O8 W2 170.8(5) . .
O15 W3 O8 W2 -87.6(5) 3_765 .
O11 W3 O8 W2 4.2(12) . .
O3 W3 O8 W2 76.6(5) . .
O6 W3 O8 W2 1.3(4) . .
C4 N3 C2 N2 179.4(16) . .
C4 N3 C2 N1 -1(3) . .
C6 N1 C2 N3 1(3) . .
C6 N1 C2 N2 -179.6(16) . .
C2 N3 C4 C5 3(3) . .
C2 N3 C4 N9 -176.9(16) . .
C8 N9 C4 N3 -178.9(17) . .
C8 N9 C4 C5 1.1(19) . .
N3 C4 C5 N7 179.9(16) . .
N9 C4 C5 N7 -0.1(17) . .
N3 C4 C5 C6 -4(2) . .
N9 C4 C5 C6 175.9(14) . .
C8 N7 C5 C4 -1.0(19) . .
C8 N7 C5 C6 -176.1(17) . .
C2 N1 C6 O6G -179.5(15) . .
C2 N1 C6 C5 -2(2) . .
C4 C5 C6 O6G -179.5(14) . .
N7 C5 C6 O6G -5(3) . .
C4 C5 C6 N1 3.1(19) . .
N7 C5 C6 N1 177.8(15) . .
C5 N7 C8 N9 2(2) . .
C4 N9 C8 N7 -2(2) . .
C14 N13 C12 N12 -176.0(13) . .
C14 N13 C12 N11 2(2) . .
C16 N11 C12 N13 0(3) . .
C16 N11 C12 N12 178.1(15) . .
C18 N19 C14 C15 1.6(13) . .
C18 N19 C14 N13 -177.0(11) . .
C12 N13 C14 C15 0.2(18) . .
C12 N13 C14 N19 178.4(12) . .
N19 C14 C15 N17 -1.4(13) . .
N13 C14 C15 N17 177.1(12) . .
N19 C14 C15 C16 177.5(12) . .
N13 C14 C15 C16 -4(2) . .
C18 N17 C15 C14 0.8(15) . .
C18 N17 C15 C16 -178.0(14) . .
C12 N11 C16 O16G 173.4(18) . .
C12 N11 C16 C15 -4(2) . .
C14 C15 C16 O16G -171.7(18) . .
N17 C15 C16 O16G 7(3) . .
C14 C15 C16 N11 5.1(19) . .
N17 C15 C16 N11 -176.2(14) . .
C15 N17 C18 N19 0.2(15) . .
C14 N19 C18 N17 -1.1(14) . .
O1 W1 O6 W4 -142(12) . 3_765
O4 W1 O6 W4 0.4(3) 3_765 3_765
O3 W1 O6 W4 -92.0(4) . 3_765
O5 W1 O6 W4 91.3(4) . 3_765
O2 W1 O6 W4 178.8(4) . 3_765
O1 W1 O6 W3 -51(13) . .
O4 W1 O6 W3 90.6(3) 3_765 .
O3 W1 O6 W3 -1.8(3) . .
O5 W1 O6 W3 -178.5(4) . .
O2 W1 O6 W3 -91.0(3) . .
O1 W1 O6 W5 128(12) . .
O4 W1 O6 W5 -90.4(3) 3_765 .
O3 W1 O6 W5 177.3(4) . .
O5 W1 O6 W5 0.6(3) . .
O2 W1 O6 W5 88.1(3) . .
O1 W1 O6 W2 38(13) . .
O4 W1 O6 W2 -179.9(4) 3_765 .
O3 W1 O6 W2 87.8(4) . .
O5 W1 O6 W2 -88.9(4) . .
O2 W1 O6 W2 -1.4(3) . .
O10 W3 O6 W1 6(2) . .
O15 W3 O6 W1 -177.6(3) 3_765 .
O11 W3 O6 W1 -88.0(3) . .
O8 W3 O6 W1 90.8(4) . .
O3 W3 O6 W1 1.7(3) . .
O10 W3 O6 W4 98(2) . 3_765
O15 W3 O6 W4 -85.4(3) 3_765 3_765
O11 W3 O6 W4 4.2(3) . 3_765
O8 W3 O6 W4 -177.1(4) . 3_765
O3 W3 O6 W4 93.9(3) . 3_765
O10 W3 O6 W5 -160(6) . .
O15 W3 O6 W5 17(6) 3_765 .
O11 W3 O6 W5 107(6) . .
O8 W3 O6 W5 -75(6) . .
O3 W3 O6 W5 -164(7) . .
O10 W3 O6 W2 -86(2) . .
O15 W3 O6 W2 90.7(3) 3_765 .
O11 W3 O6 W2 -179.7(3) . .
O8 W3 O6 W2 -1.0(3) . .
O3 W3 O6 W2 -90.1(4) . .
O14 W5 O6 W1 6(4) . .
O9 W5 O6 W1 -93.5(3) . .
O5 W5 O6 W1 -0.6(3) . .
O15 W5 O6 W1 177.0(3) . .
O13 W5 O6 W1 90.6(4) 3_765 .
O14 W5 O6 W4 -87(4) . 3_765
O9 W5 O6 W4 174.3(4) . 3_765
O5 W5 O6 W4 -92.8(4) . 3_765
O15 W5 O6 W4 84.8(3) . 3_765
O13 W5 O6 W4 -1.6(3) 3_765 3_765
O14 W5 O6 W3 171(6) . .
O9 W5 O6 W3 72(6) . .
O5 W5 O6 W3 165(7) . .
O15 W5 O6 W3 -18(6) . .
O13 W5 O6 W3 -104(6) 3_765 .
O14 W5 O6 W2 97(4) . .
O9 W5 O6 W2 -1.8(3) . .
O5 W5 O6 W2 91.2(4) . .
O15 W5 O6 W2 -91.2(3) . .
O13 W5 O6 W2 -177.6(4) 3_765 .
O7 W2 O6 W1 11(3) . .
O9 W2 O6 W1 93.0(3) . .
O8 W2 O6 W1 -91.2(3) . .
O16 W2 O6 W1 179.6(3) . .
O2 W2 O6 W1 1.5(3) . .
O7 W2 O6 W4 -173(5) . 3_765
O9 W2 O6 W4 -90(6) . 3_765
O8 W2 O6 W4 86(6) . 3_765
O16 W2 O6 W4 -4(5) . 3_765
O2 W2 O6 W4 178(100) . 3_765
O7 W2 O6 W3 103(3) . .
O9 W2 O6 W3 -174.8(4) . .
O8 W2 O6 W3 1.0(3) . .
O16 W2 O6 W3 -88.2(3) . .
O2 W2 O6 W3 93.7(3) . .
O7 W2 O6 W5 -81(3) . .
O9 W2 O6 W5 1.8(3) . .
O8 W2 O6 W5 177.5(4) . .
O16 W2 O6 W5 88.3(3) . .
O2 W2 O6 W5 -89.8(3) . .
C2A C1A N1A O3W 6(32) . .
